data_7118737
loop_
_publ_author_name
'Berg, Claudia'
'Braun, Thomas'
'Laubenstein, Reik'
'Braun, Beatrice'

_publ_section_title
;
 Palladium-mediated borylation of pentafluorosulfanyl functionalized
 compounds: the crucial role of metal fluorido complexes.
;
_journal_issue 20
_journal_name_full 'Chemical communications (Cambridge, England)'
_journal_page_first 3931
_journal_page_last 3934
_journal_paper_doi 10.1039/c5cc10219g
_journal_volume 52
_journal_year 2016
_chemical_formula_moiety 'C24 H44 Br F10 P2 Pd S2'
_chemical_formula_sum 'C24 H44 Br F10 P2 Pd S2'
_chemical_formula_weight 834.96
_chemical_name_systematic
; 
 ? 
;
_space_group_IT_number 2
_symmetry_cell_setting triclinic
_symmetry_space_group_name_Hall '-P 1'
_symmetry_space_group_name_H-M 'P -1'
_atom_sites_solution_hydrogens geom
_atom_sites_solution_primary direct
_atom_sites_solution_secondary difmap
_audit_creation_method SHELXL-97
_audit_update_record
;
2015-11-26 deposited with the CCDC.
2016-02-08 downloaded from the CCDC.
;
_cell_angle_alpha 102.884(3)
_cell_angle_beta 91.323(2)
_cell_angle_gamma 90.704(2)
_cell_formula_units_Z 2
_cell_length_a 10.6334(7)
_cell_length_b 12.3442(8)
_cell_length_c 12.6391(8)
_cell_measurement_reflns_used 9352
_cell_measurement_temperature 100(2)
_cell_measurement_theta_max 28.35
_cell_measurement_theta_min 2.53
_cell_volume 1616.56(18)
_computing_cell_refinement 'Bruker SAINT'
_computing_data_collection 'Bruker APEX2'
_computing_data_reduction 'Bruker SAINT'
_computing_structure_refinement 'SHELXL-97 (Sheldrick, 2008)'
_computing_structure_solution 'SHELXS-97 (Sheldrick, 2008)'
_diffrn_ambient_temperature 100(2)
_diffrn_measured_fraction_theta_full 0.999
_diffrn_measured_fraction_theta_max 0.997
_diffrn_measurement_device_type 'Bruker APEX-II CCD'
_diffrn_measurement_method '\f and \w scans'
_diffrn_radiation_monochromator graphite
_diffrn_radiation_source 'sealed tube'
_diffrn_radiation_type MoK\a
_diffrn_radiation_wavelength 0.71073
_diffrn_reflns_av_R_equivalents 0.0370
_diffrn_reflns_av_sigmaI/netI 0.0176
_diffrn_reflns_limit_h_max 14
_diffrn_reflns_limit_h_min -14
_diffrn_reflns_limit_k_max 16
_diffrn_reflns_limit_k_min -16
_diffrn_reflns_limit_l_max 16
_diffrn_reflns_limit_l_min -16
_diffrn_reflns_number 79663
_diffrn_reflns_theta_full 25.00
_diffrn_reflns_theta_max 28.42
_diffrn_reflns_theta_min 2.50
_exptl_absorpt_coefficient_mu 2.111
_exptl_absorpt_correction_T_max 0.9203
_exptl_absorpt_correction_T_min 0.5515
_exptl_absorpt_correction_type empirical
_exptl_absorpt_process_details SADABS
_exptl_crystal_colour colourless
_exptl_crystal_density_diffrn 1.715
_exptl_crystal_density_method 'not measured'
_exptl_crystal_description BLOCK
_exptl_crystal_F_000 842
_exptl_crystal_size_max 0.32
_exptl_crystal_size_mid 0.12
_exptl_crystal_size_min 0.04
_refine_diff_density_max 1.802
_refine_diff_density_min -1.102
_refine_diff_density_rms 0.085
_refine_ls_extinction_method none
_refine_ls_goodness_of_fit_ref 1.035
_refine_ls_hydrogen_treatment constr
_refine_ls_matrix_type full
_refine_ls_number_parameters 374
_refine_ls_number_reflns 8102
_refine_ls_number_restraints 0
_refine_ls_restrained_S_all 1.035
_refine_ls_R_factor_all 0.0293
_refine_ls_R_factor_gt 0.0272
_refine_ls_shift/su_max 0.001
_refine_ls_shift/su_mean 0.000
_refine_ls_structure_factor_coef Fsqd
_refine_ls_weighting_details 'calc w=1/[\s^2^(Fo^2^)+(0.0281P)^2^+2.7406P] where P=(Fo^2^+2Fc^2^)/3'
_refine_ls_weighting_scheme calc
_refine_ls_wR_factor_gt 0.0651
_refine_ls_wR_factor_ref 0.0661
_reflns_number_gt 7638
_reflns_number_total 8102
_reflns_threshold_expression >2sigma(I)
_cod_data_source_file c5cc10219g2.cif
_cod_data_source_block Complex_3
_cod_depositor_comments
;
The following automatic conversions were performed:

'_symmetry_cell_setting' value 'Triclinic' changed to 'triclinic'
according to
/usr/data/users/saulius/crontab/automatic-downloads/rss-feeds/RSC/lib/dictionaries/cif_core.dic
dictionary named 'cif_core.dic' version 2.4.2 from 2011-04-26.

Automatic conversion script
Id: cif_fix_values 4268 2015-11-12 08:31:59Z antanas 

 Adding full bibliography for 7118737--7118742.cif.
;
_cod_original_sg_symbol_Hall -P1
_cod_original_sg_symbol_H-M P-1
_cod_database_code 7118737

loop_
_symmetry_equiv_pos_as_xyz
'x, y, z'
'-x, -y, -z'

loop_
_atom_site_label
_atom_site_type_symbol
_atom_site_fract_x
_atom_site_fract_y
_atom_site_fract_z
_atom_site_U_iso_or_equiv
_atom_site_adp_type
_atom_site_occupancy
_atom_site_symmetry_multiplicity
_atom_site_calc_flag
_atom_site_refinement_flags
Pd1 Pd 0.442910(13) 0.276789(12) 0.701485(11) 0.01123(4) Uani 1 1 d .
Br1 Br 0.59299(2) 0.363436(19) 0.593005(19) 0.02295(6) Uani 1 1 d .
S2 S 0.13094(6) 0.22123(5) 1.05596(4) 0.02385(12) Uani 1 1 d .
S1 S 0.18310(5) -0.12616(4) 0.70349(4) 0.01629(10) Uani 1 1 d .
P1 P 0.27187(5) 0.35072(4) 0.62084(4) 0.01380(10) Uani 1 1 d .
P2 P 0.62405(5) 0.22331(4) 0.78702(4) 0.01551(10) Uani 1 1 d .
F1 F 0.15157(13) -0.25019(10) 0.64261(12) 0.0253(3) Uani 1 1 d .
F2 F 0.32643(12) -0.15026(11) 0.67792(12) 0.0241(3) Uani 1 1 d .
F3 F 0.03692(12) -0.11126(11) 0.72451(11) 0.0224(3) Uani 1 1 d .
F4 F 0.16363(13) -0.09241(11) 0.59008(10) 0.0237(3) Uani 1 1 d .
F5 F 0.19970(13) -0.16977(11) 0.81203(11) 0.0226(3) Uani 1 1 d .
F6 F 0.09707(14) 0.33476(11) 1.02334(12) 0.0287(3) Uani 1 1 d .
F7 F -0.00598(14) 0.17268(13) 1.01668(12) 0.0315(3) Uani 1 1 d .
F8 F 0.15974(16) 0.11141(13) 1.09747(12) 0.0351(4) Uani 1 1 d .
F9 F 0.26292(15) 0.27256(13) 1.10432(11) 0.0321(3) Uani 1 1 d .
F10 F 0.07436(16) 0.27092(14) 1.17051(12) 0.0381(4) Uani 1 1 d .
C20 C 0.29808(18) 0.08006(16) 0.72581(16) 0.0135(4) Uani 1 1 d .
H20 H 0.3338 0.0486 0.6579 0.016 Uiso 1 1 calc R
C21 C 0.21775(18) 0.01582(16) 0.77318(16) 0.0141(4) Uani 1 1 d .
C24 C 0.27375(19) 0.23232(17) 0.87749(17) 0.0159(4) Uani 1 1 d .
H24 H 0.2911 0.3070 0.9146 0.019 Uiso 1 1 calc R
C23 C 0.1950(2) 0.16527(18) 0.92406(16) 0.0172(4) Uani 1 1 d .
C22 C 0.16471(19) 0.05644(17) 0.87291(17) 0.0175(4) Uani 1 1 d .
H22 H 0.1102 0.0119 0.9047 0.021 Uiso 1 1 calc R
C19 C 0.32688(18) 0.19068(16) 0.77726(16) 0.0136(4) Uani 1 1 d .
C1 C 0.2981(2) 0.36125(18) 0.47917(17) 0.0197(4) Uani 1 1 d .
H1 H 0.3697 0.4156 0.4839 0.024 Uiso 1 1 calc R
C2 C 0.3435(3) 0.2532(2) 0.40604(19) 0.0274(5) Uani 1 1 d .
H2A H 0.2725 0.2007 0.3863 0.041 Uiso 1 1 calc R
H2B H 0.4084 0.2206 0.4450 0.041 Uiso 1 1 calc R
H2C H 0.3787 0.2693 0.3401 0.041 Uiso 1 1 calc R
C4 C 0.2486(2) 0.49585(17) 0.69476(18) 0.0199(4) Uani 1 1 d .
H4 H 0.1759 0.5257 0.6592 0.024 Uiso 1 1 calc R
C7 C 0.1164(2) 0.28264(18) 0.62801(19) 0.0204(4) Uani 1 1 d .
H7 H 0.1141 0.2651 0.7015 0.025 Uiso 1 1 calc R
C5 C 0.3632(2) 0.57163(18) 0.69224(19) 0.0242(5) Uani 1 1 d .
H5A H 0.3466 0.6465 0.7346 0.036 Uiso 1 1 calc R
H5B H 0.3794 0.5748 0.6170 0.036 Uiso 1 1 calc R
H5C H 0.4368 0.5420 0.7235 0.036 Uiso 1 1 calc R
C8 C 0.1072(2) 0.17086(19) 0.5459(2) 0.0240(5) Uani 1 1 d .
H8A H 0.0379 0.1262 0.5649 0.036 Uiso 1 1 calc R
H8B H 0.1863 0.1312 0.5474 0.036 Uiso 1 1 calc R
H8C H 0.0915 0.1836 0.4730 0.036 Uiso 1 1 calc R
C10 C 0.7169(2) 0.13555(19) 0.67847(19) 0.0218(4) Uani 1 1 d .
H10 H 0.7557 0.1875 0.6376 0.026 Uiso 1 1 calc R
C11 C 0.6283(2) 0.0576(2) 0.59702(19) 0.0260(5) Uani 1 1 d .
H11A H 0.6774 0.0141 0.5383 0.039 Uiso 1 1 calc R
H11B H 0.5669 0.1018 0.5667 0.039 Uiso 1 1 calc R
H11C H 0.5840 0.0073 0.6341 0.039 Uiso 1 1 calc R
C17 C 0.6413(3) 0.4477(2) 0.8946(2) 0.0338(6) Uani 1 1 d .
H17A H 0.6061 0.4282 0.9590 0.051 Uiso 1 1 calc R
H17B H 0.5727 0.4604 0.8459 0.051 Uiso 1 1 calc R
H17C H 0.6932 0.5155 0.9167 0.051 Uiso 1 1 calc R
C3 C 0.1896(3) 0.4098(2) 0.4239(2) 0.0293(5) Uani 1 1 d .
H3A H 0.2181 0.4260 0.3558 0.044 Uiso 1 1 calc R
H3B H 0.1618 0.4784 0.4720 0.044 Uiso 1 1 calc R
H3C H 0.1194 0.3559 0.4084 0.044 Uiso 1 1 calc R
C6 C 0.2152(3) 0.4996(2) 0.8125(2) 0.0298(5) Uani 1 1 d .
H6A H 0.2887 0.4792 0.8515 0.045 Uiso 1 1 calc R
H6B H 0.1457 0.4470 0.8140 0.045 Uiso 1 1 calc R
H6C H 0.1897 0.5748 0.8474 0.045 Uiso 1 1 calc R
C9 C -0.0003(2) 0.3517(2) 0.6184(3) 0.0334(6) Uani 1 1 d .
H9A H -0.0037 0.3697 0.5467 0.050 Uiso 1 1 calc R
H9B H 0.0041 0.4206 0.6748 0.050 Uiso 1 1 calc R
H9C H -0.0760 0.3089 0.6276 0.050 Uiso 1 1 calc R
C12 C 0.8255(2) 0.0708(2) 0.7146(2) 0.0314(5) Uani 1 1 d .
H12A H 0.7917 0.0132 0.7490 0.047 Uiso 1 1 calc R
H12B H 0.8805 0.1217 0.7668 0.047 Uiso 1 1 calc R
H12C H 0.8738 0.0359 0.6513 0.047 Uiso 1 1 calc R
C13 C 0.6281(2) 0.1498(2) 0.89928(18) 0.0240(5) Uani 1 1 d .
H13 H 0.7190 0.1382 0.9150 0.029 Uiso 1 1 calc R
C14 C 0.5758(3) 0.2186(3) 1.0045(2) 0.0351(6) Uani 1 1 d .
H14A H 0.4899 0.2410 0.9907 0.053 Uiso 1 1 calc R
H14B H 0.6291 0.2849 1.0306 0.053 Uiso 1 1 calc R
H14C H 0.5748 0.1739 1.0596 0.053 Uiso 1 1 calc R
C16 C 0.7230(2) 0.3518(2) 0.8350(3) 0.0358(6) Uani 1 1 d .
C15 C 0.5659(2) 0.0341(2) 0.8705(2) 0.0296(5) Uani 1 1 d .
H15A H 0.5881 -0.0066 0.9264 0.044 Uiso 1 1 calc R
H15B H 0.5953 -0.0066 0.8001 0.044 Uiso 1 1 calc R
H15C H 0.4743 0.0414 0.8667 0.044 Uiso 1 1 calc R
C18 C 0.8434(3) 0.3405(3) 0.8962(3) 0.0411(7) Uani 1 1 d .
H18A H 0.8888 0.4121 0.9135 0.062 Uiso 1 1 calc R
H18B H 0.8957 0.2844 0.8513 0.062 Uiso 1 1 calc R
H18C H 0.8240 0.3177 0.9636 0.062 Uiso 1 1 calc R

loop_
_atom_site_aniso_label
_atom_site_aniso_U_11
_atom_site_aniso_U_22
_atom_site_aniso_U_33
_atom_site_aniso_U_23
_atom_site_aniso_U_13
_atom_site_aniso_U_12
Pd1 0.01003(7) 0.01114(7) 0.01356(7) 0.00491(5) 0.00116(5) -0.00067(5)
Br1 0.01793(10) 0.02465(11) 0.03151(12) 0.01693(9) 0.00605(8) -0.00092(8)
S2 0.0276(3) 0.0242(3) 0.0187(2) 0.0021(2) 0.0097(2) -0.0059(2)
S1 0.0155(2) 0.0127(2) 0.0211(2) 0.00496(18) -0.00085(18) -0.00187(17)
P1 0.0143(2) 0.0114(2) 0.0162(2) 0.00413(18) -0.00149(18) 0.00093(17)
P2 0.0128(2) 0.0148(2) 0.0186(2) 0.00331(19) -0.00136(18) 0.00104(18)
F1 0.0290(7) 0.0126(6) 0.0326(7) 0.0020(5) -0.0018(6) -0.0047(5)
F2 0.0177(6) 0.0179(6) 0.0351(7) 0.0017(5) 0.0048(5) 0.0014(5)
F3 0.0140(6) 0.0194(6) 0.0343(7) 0.0075(5) -0.0007(5) -0.0035(5)
F4 0.0321(7) 0.0197(6) 0.0190(6) 0.0047(5) -0.0047(5) -0.0063(5)
F5 0.0270(7) 0.0173(6) 0.0264(7) 0.0116(5) -0.0023(5) -0.0008(5)
F6 0.0331(8) 0.0215(7) 0.0300(7) 0.0012(6) 0.0133(6) 0.0000(6)
F7 0.0247(7) 0.0331(8) 0.0335(8) -0.0004(6) 0.0146(6) -0.0080(6)
F8 0.0507(10) 0.0347(8) 0.0233(7) 0.0126(6) 0.0120(7) -0.0024(7)
F9 0.0350(8) 0.0412(9) 0.0174(6) 0.0009(6) 0.0022(6) -0.0106(7)
F10 0.0488(10) 0.0385(9) 0.0233(7) -0.0022(6) 0.0204(7) -0.0097(7)
C20 0.0135(9) 0.0142(9) 0.0136(8) 0.0049(7) 0.0004(7) 0.0004(7)
C21 0.0135(9) 0.0117(8) 0.0175(9) 0.0046(7) -0.0017(7) -0.0016(7)
C24 0.0157(9) 0.0142(9) 0.0181(9) 0.0039(7) 0.0009(7) -0.0016(7)
C23 0.0179(9) 0.0199(10) 0.0143(9) 0.0041(8) 0.0050(7) -0.0014(8)
C22 0.0159(9) 0.0188(10) 0.0196(10) 0.0082(8) 0.0031(7) -0.0027(7)
C19 0.0108(8) 0.0135(9) 0.0174(9) 0.0059(7) -0.0027(7) -0.0005(7)
C1 0.0265(11) 0.0164(10) 0.0171(9) 0.0064(8) -0.0030(8) -0.0010(8)
C2 0.0407(14) 0.0217(11) 0.0195(10) 0.0040(9) 0.0042(10) -0.0008(10)
C4 0.0226(10) 0.0137(9) 0.0227(10) 0.0026(8) -0.0020(8) 0.0048(8)
C7 0.0138(9) 0.0200(10) 0.0281(11) 0.0072(8) -0.0030(8) 0.0004(8)
C5 0.0324(12) 0.0126(9) 0.0271(11) 0.0038(8) -0.0032(9) -0.0011(8)
C8 0.0218(11) 0.0197(10) 0.0307(12) 0.0075(9) -0.0071(9) -0.0047(8)
C10 0.0189(10) 0.0206(10) 0.0290(11) 0.0113(9) 0.0079(8) 0.0057(8)
C11 0.0326(12) 0.0221(11) 0.0227(11) 0.0031(9) 0.0048(9) 0.0079(9)
C17 0.0317(13) 0.0211(11) 0.0433(15) -0.0028(10) -0.0117(11) -0.0001(10)
C3 0.0355(13) 0.0257(12) 0.0293(12) 0.0131(10) -0.0130(10) -0.0031(10)
C6 0.0397(14) 0.0210(11) 0.0262(12) -0.0012(9) 0.0082(10) 0.0026(10)
C9 0.0166(11) 0.0302(13) 0.0537(17) 0.0102(12) -0.0055(10) 0.0041(9)
C12 0.0231(12) 0.0327(13) 0.0415(14) 0.0140(11) 0.0063(10) 0.0109(10)
C13 0.0212(10) 0.0315(12) 0.0212(10) 0.0100(9) -0.0028(8) 0.0031(9)
C14 0.0328(13) 0.0528(17) 0.0194(11) 0.0077(11) -0.0034(10) 0.0062(12)
C16 0.0198(11) 0.0230(12) 0.0595(18) -0.0004(12) -0.0089(11) -0.0019(9)
C15 0.0279(12) 0.0362(14) 0.0303(12) 0.0194(11) -0.0008(10) -0.0028(10)
C18 0.0311(14) 0.0428(16) 0.0458(16) 0.0031(13) -0.0074(12) -0.0037(12)

loop_
_atom_type_symbol
_atom_type_description
_atom_type_scat_dispersion_real
_atom_type_scat_dispersion_imag
_atom_type_scat_source
C C 0.0033 0.0016 'International Tables Vol C Tables 4.2.6.8 and 6.1.1.4'
H H 0.0000 0.0000 'International Tables Vol C Tables 4.2.6.8 and 6.1.1.4'
Br Br -0.2901 2.4595 'International Tables Vol C Tables 4.2.6.8 and 6.1.1.4'
F F 0.0171 0.0103 'International Tables Vol C Tables 4.2.6.8 and 6.1.1.4'
P P 0.1023 0.0942 'International Tables Vol C Tables 4.2.6.8 and 6.1.1.4'
Pd Pd -0.9988 1.0072 'International Tables Vol C Tables 4.2.6.8 and 6.1.1.4'
S S 0.1246 0.1234 'International Tables Vol C Tables 4.2.6.8 and 6.1.1.4'

loop_
_geom_angle_atom_site_label_1
_geom_angle_atom_site_label_2
_geom_angle_atom_site_label_3
_geom_angle
C19 Pd1 P1 91.66(5)
C19 Pd1 P2 92.88(5)
P1 Pd1 P2 173.517(19)
C19 Pd1 Br1 173.51(6)
P1 Pd1 Br1 90.203(16)
P2 Pd1 Br1 85.788(16)
F10 S2 F9 87.78(9)
F10 S2 F8 87.84(9)
F9 S2 F8 89.96(9)
F10 S2 F6 87.65(9)
F9 S2 F6 90.11(9)
F8 S2 F6 175.49(8)
F10 S2 F7 87.74(9)
F9 S2 F7 175.49(8)
F8 S2 F7 89.43(9)
F6 S2 F7 90.15(9)
F10 S2 C23 179.44(11)
F9 S2 C23 92.39(9)
F8 S2 C23 92.69(9)
F6 S2 C23 91.81(9)
F7 S2 C23 92.10(9)
F1 S1 F2 88.08(7)
F1 S1 F5 87.71(7)
F2 S1 F5 89.96(8)
F1 S1 F3 87.64(7)
F2 S1 F3 175.72(8)
F5 S1 F3 89.91(7)
F1 S1 F4 87.72(7)
F2 S1 F4 90.02(8)
F5 S1 F4 175.43(7)
F3 S1 F4 89.77(8)
F1 S1 C21 179.52(9)
F2 S1 C21 92.40(8)
F5 S1 C21 92.34(8)
F3 S1 C21 91.88(8)
F4 S1 C21 92.22(8)
C4 P1 C1 104.26(10)
C4 P1 C7 103.51(10)
C1 P1 C7 109.26(10)
C4 P1 Pd1 109.12(7)
C1 P1 Pd1 113.81(7)
C7 P1 Pd1 115.76(7)
C13 P2 C10 104.76(10)
C13 P2 C16 105.74(13)
C10 P2 C16 104.44(12)
C13 P2 Pd1 126.66(8)
C10 P2 Pd1 106.73(7)
C16 P2 Pd1 106.61(9)
C21 C20 C19 120.72(18)
C21 C20 H20 119.6
C19 C20 H20 119.6
C22 C21 C20 122.23(18)
C22 C21 S1 118.70(15)
C20 C21 S1 119.07(15)
C19 C24 C23 120.61(19)
C19 C24 H24 119.7
C23 C24 H24 119.7
C22 C23 C24 122.23(19)
C22 C23 S2 118.44(16)
C24 C23 S2 119.33(16)
C21 C22 C23 116.75(18)
C21 C22 H22 121.6
C23 C22 H22 121.6
C24 C19 C20 117.44(18)
C24 C19 Pd1 124.93(15)
C20 C19 Pd1 117.63(15)
C3 C1 C2 110.77(19)
C3 C1 P1 115.55(17)
C2 C1 P1 113.67(15)
C3 C1 H1 105.3
C2 C1 H1 105.3
P1 C1 H1 105.3
C1 C2 H2A 109.5
C1 C2 H2B 109.5
H2A C2 H2B 109.5
C1 C2 H2C 109.5
H2A C2 H2C 109.5
H2B C2 H2C 109.5
C6 C4 C5 109.61(19)
C6 C4 P1 110.29(15)
C5 C4 P1 113.10(15)
C6 C4 H4 107.9
C5 C4 H4 107.9
P1 C4 H4 107.9
C8 C7 C9 110.42(19)
C8 C7 P1 110.43(16)
C9 C7 P1 116.88(17)
C8 C7 H7 106.1
C9 C7 H7 106.1
P1 C7 H7 106.1
C4 C5 H5A 109.5
C4 C5 H5B 109.5
H5A C5 H5B 109.5
C4 C5 H5C 109.5
H5A C5 H5C 109.5
H5B C5 H5C 109.5
C7 C8 H8A 109.5
C7 C8 H8B 109.5
H8A C8 H8B 109.5
C7 C8 H8C 109.5
H8A C8 H8C 109.5
H8B C8 H8C 109.5
C12 C10 C11 110.75(19)
C12 C10 P2 117.10(17)
C11 C10 P2 109.91(15)
C12 C10 H10 106.1
C11 C10 H10 106.1
P2 C10 H10 106.1
C10 C11 H11A 109.5
C10 C11 H11B 109.5
H11A C11 H11B 109.5
C10 C11 H11C 109.5
H11A C11 H11C 109.5
H11B C11 H11C 109.5
C16 C17 H17A 109.5
C16 C17 H17B 109.5
H17A C17 H17B 109.5
C16 C17 H17C 109.5
H17A C17 H17C 109.5
H17B C17 H17C 109.5
C1 C3 H3A 109.5
C1 C3 H3B 109.5
H3A C3 H3B 109.5
C1 C3 H3C 109.5
H3A C3 H3C 109.5
H3B C3 H3C 109.5
C4 C6 H6A 109.5
C4 C6 H6B 109.5
H6A C6 H6B 109.5
C4 C6 H6C 109.5
H6A C6 H6C 109.5
H6B C6 H6C 109.5
C7 C9 H9A 109.5
C7 C9 H9B 109.5
H9A C9 H9B 109.5
C7 C9 H9C 109.5
H9A C9 H9C 109.5
H9B C9 H9C 109.5
C10 C12 H12A 109.5
C10 C12 H12B 109.5
H12A C12 H12B 109.5
C10 C12 H12C 109.5
H12A C12 H12C 109.5
H12B C12 H12C 109.5
C14 C13 C15 110.6(2)
C14 C13 P2 112.95(18)
C15 C13 P2 113.90(16)
C14 C13 H13 106.3
C15 C13 H13 106.3
P2 C13 H13 106.3
C13 C14 H14A 109.5
C13 C14 H14B 109.5
H14A C14 H14B 109.5
C13 C14 H14C 109.5
H14A C14 H14C 109.5
H14B C14 H14C 109.5
C18 C16 C17 112.9(2)
C18 C16 P2 117.1(2)
C17 C16 P2 110.10(18)
C13 C15 H15A 109.5
C13 C15 H15B 109.5
H15A C15 H15B 109.5
C13 C15 H15C 109.5
H15A C15 H15C 109.5
H15B C15 H15C 109.5
C16 C18 H18A 109.5
C16 C18 H18B 109.5
H18A C18 H18B 109.5
C16 C18 H18C 109.5
H18A C18 H18C 109.5
H18B C18 H18C 109.5

loop_
_geom_bond_atom_site_label_1
_geom_bond_atom_site_label_2
_geom_bond_distance
Pd1 C19 2.011(2)
Pd1 P1 2.3557(5)
Pd1 P2 2.3597(5)
Pd1 Br1 2.5067(3)
S2 F10 1.5773(15)
S2 F9 1.5845(16)
S2 F8 1.5896(17)
S2 F6 1.5896(16)
S2 F7 1.5930(16)
S2 C23 1.809(2)
S1 F1 1.5808(13)
S1 F2 1.5833(14)
S1 F5 1.5885(14)
S1 F3 1.5890(13)
S1 F4 1.5893(14)
S1 C21 1.807(2)
P1 C4 1.849(2)
P1 C1 1.851(2)
P1 C7 1.858(2)
P2 C13 1.847(2)
P2 C10 1.859(2)
P2 C16 1.868(3)
C20 C21 1.391(3)
C20 C19 1.402(3)
C20 H20 0.9500
C21 C22 1.384(3)
C24 C19 1.392(3)
C24 C23 1.398(3)
C24 H24 0.9500
C23 C22 1.385(3)
C22 H22 0.9500
C1 C3 1.532(3)
C1 C2 1.534(3)
C1 H1 1.0000
C2 H2A 0.9800
C2 H2B 0.9800
C2 H2C 0.9800
C4 C6 1.528(3)
C4 C5 1.532(3)
C4 H4 1.0000
C7 C8 1.531(3)
C7 C9 1.532(3)
C7 H7 1.0000
C5 H5A 0.9800
C5 H5B 0.9800
C5 H5C 0.9800
C8 H8A 0.9800
C8 H8B 0.9800
C8 H8C 0.9800
C10 C12 1.531(3)
C10 C11 1.538(3)
C10 H10 1.0000
C11 H11A 0.9800
C11 H11B 0.9800
C11 H11C 0.9800
C17 C16 1.544(4)
C17 H17A 0.9800
C17 H17B 0.9800
C17 H17C 0.9800
C3 H3A 0.9800
C3 H3B 0.9800
C3 H3C 0.9800
C6 H6A 0.9800
C6 H6B 0.9800
C6 H6C 0.9800
C9 H9A 0.9800
C9 H9B 0.9800
C9 H9C 0.9800
C12 H12A 0.9800
C12 H12B 0.9800
C12 H12C 0.9800
C13 C14 1.530(3)
C13 C15 1.531(4)
C13 H13 1.0000
C14 H14A 0.9800
C14 H14B 0.9800
C14 H14C 0.9800
C16 C18 1.504(4)
C15 H15A 0.9800
C15 H15B 0.9800
C15 H15C 0.9800
C18 H18A 0.9800
C18 H18B 0.9800
C18 H18C 0.9800

loop_
_geom_torsion_atom_site_label_1
_geom_torsion_atom_site_label_2
_geom_torsion_atom_site_label_3
_geom_torsion_atom_site_label_4
_geom_torsion
C19 Pd1 P1 C4 102.73(10)
P2 Pd1 P1 C4 -31.8(2)
Br1 Pd1 P1 C4 -83.50(8)
C19 Pd1 P1 C1 -141.31(9)
P2 Pd1 P1 C1 84.20(19)
Br1 Pd1 P1 C1 32.47(8)
C19 Pd1 P1 C7 -13.49(10)
P2 Pd1 P1 C7 -147.98(18)
Br1 Pd1 P1 C7 160.29(8)
C19 Pd1 P2 C13 -9.20(12)
P1 Pd1 P2 C13 125.24(19)
Br1 Pd1 P2 C13 177.17(10)
C19 Pd1 P2 C10 114.52(9)
P1 Pd1 P2 C10 -111.04(18)
Br1 Pd1 P2 C10 -59.11(8)
C19 Pd1 P2 C16 -134.29(12)
P1 Pd1 P2 C16 0.1(2)
Br1 Pd1 P2 C16 52.08(11)
C19 C20 C21 C22 -1.2(3)
C19 C20 C21 S1 179.79(15)
F1 S1 C21 C22 53(11)
F2 S1 C21 C22 -133.10(17)
F5 S1 C21 C22 -43.04(17)
F3 S1 C21 C22 46.95(17)
F4 S1 C21 C22 136.79(17)
F1 S1 C21 C20 -128(11)
F2 S1 C21 C20 45.95(16)
F5 S1 C21 C20 136.01(16)
F3 S1 C21 C20 -134.00(16)
F4 S1 C21 C20 -44.16(16)
C19 C24 C23 C22 -1.1(3)
C19 C24 C23 S2 178.45(15)
F10 S2 C23 C22 -119(11)
F9 S2 C23 C22 133.59(18)
F8 S2 C23 C22 43.52(18)
F6 S2 C23 C22 -136.22(18)
F7 S2 C23 C22 -46.00(18)
F10 S2 C23 C24 62(11)
F9 S2 C23 C24 -45.96(18)
F8 S2 C23 C24 -136.03(18)
F6 S2 C23 C24 44.22(18)
F7 S2 C23 C24 134.44(18)
C20 C21 C22 C23 0.2(3)
S1 C21 C22 C23 179.24(15)
C24 C23 C22 C21 0.9(3)
S2 C23 C22 C21 -178.63(15)
C23 C24 C19 C20 0.1(3)
C23 C24 C19 Pd1 -179.32(15)
C21 C20 C19 C24 1.0(3)
C21 C20 C19 Pd1 -179.54(14)
P1 Pd1 C19 C24 -86.23(17)
P2 Pd1 C19 C24 89.14(17)
Br1 Pd1 C19 C24 167.2(4)
P1 Pd1 C19 C20 94.35(14)
P2 Pd1 C19 C20 -90.28(14)
Br1 Pd1 C19 C20 -12.3(6)
C4 P1 C1 C3 -60.78(18)
C7 P1 C1 C3 49.35(19)
Pd1 P1 C1 C3 -179.56(14)
C4 P1 C1 C2 169.51(17)
C7 P1 C1 C2 -80.36(19)
Pd1 P1 C1 C2 50.73(18)
C1 P1 C4 C6 175.51(17)
C7 P1 C4 C6 61.24(18)
Pd1 P1 C4 C6 -62.55(17)
C1 P1 C4 C5 -61.34(18)
C7 P1 C4 C5 -175.61(16)
Pd1 P1 C4 C5 60.60(17)
C4 P1 C7 C8 164.90(15)
C1 P1 C7 C8 54.28(17)
Pd1 P1 C7 C8 -75.77(16)
C4 P1 C7 C9 37.6(2)
C1 P1 C7 C9 -73.0(2)
Pd1 P1 C7 C9 156.90(17)
C13 P2 C10 C12 -31.6(2)
C16 P2 C10 C12 79.3(2)
Pd1 P2 C10 C12 -167.98(16)
C13 P2 C10 C11 95.87(17)
C16 P2 C10 C11 -153.18(17)
Pd1 P2 C10 C11 -40.50(16)
C10 P2 C13 C14 170.16(18)
C16 P2 C13 C14 60.1(2)
Pd1 P2 C13 C14 -65.3(2)
C10 P2 C13 C15 -62.63(19)
C16 P2 C13 C15 -172.64(18)
Pd1 P2 C13 C15 61.9(2)
C13 P2 C16 C18 41.1(3)
C10 P2 C16 C18 -69.1(3)
Pd1 P2 C16 C18 178.1(2)
C13 P2 C16 C17 -89.6(2)
C10 P2 C16 C17 160.1(2)
Pd1 P2 C16 C17 47.4(2)
